data_7032665
loop_
_publ_author_name
'Catalano, Vincent J.'
'L\'opez-de-Luzuriaga, Jos\'e M'
'Monge, Miguel'
'Olmos, M. Elena'
'Pascual, David'

_publ_section_title
;
 Copper(i)-assisted red-shifted phosphorescence in Au(i)Cu(i)
 heteropolynuclear complexes.
;
_journal_issue 43
_journal_name_full 'Dalton transactions (Cambridge, England : 2003)'
_journal_page_first 16486
_journal_page_last 16497
_journal_paper_doi 10.1039/c4dt02154a
_journal_volume 43
_journal_year 2014
_chemical_formula_sum 'C23 H14 Au Cl2 F3 N P'
_chemical_formula_weight 660.19
_chemical_name_common 1
_space_group_crystal_system triclinic
_space_group_IT_number 2
_space_group_name_Hall '-P 1'
_space_group_name_H-M_alt 'P -1'
_symmetry_space_group_name_Hall '-P 1'
_symmetry_space_group_name_H-M 'P -1'
_atom_sites_solution_hydrogens geom
_audit_creation_method SHELXL-2014
_cell_angle_alpha 112.3340(10)
_cell_angle_beta 106.4260(10)
_cell_angle_gamma 93.7410(10)
_cell_formula_units_Z 4
_cell_length_a 12.1417(4)
_cell_length_b 14.0807(4)
_cell_length_c 14.7208(4)
_cell_measurement_reflns_used 8472
_cell_measurement_temperature 100(2)
_cell_measurement_theta_max 29.09
_cell_measurement_theta_min 2.31
_cell_volume 2190.20(12)
_computing_cell_refinement 'Bruker SAINT'
_computing_data_collection 'Bruker APEX2'
_computing_data_reduction 'Bruker SAINT'
_computing_molecular_graphics 'Bruker SHELXTL'
_computing_publication_material 'Bruker SHELXTL'
_computing_structure_refinement 'SHELXL-2014 (Sheldrick, 2014)'
_computing_structure_solution 'SHELXS-97 (Sheldrick, 2008)'
_diffrn_ambient_temperature 100(2)
_diffrn_measured_fraction_theta_full 1.000
_diffrn_measured_fraction_theta_max 1.000
_diffrn_measurement_device_type 'Bruker APEX-II CCD'
_diffrn_measurement_method '\f and \w scans'
_diffrn_radiation_type MoK\a
_diffrn_radiation_wavelength 0.71073
_diffrn_reflns_av_R_equivalents 0.0592
_diffrn_reflns_av_unetI/netI 0.0476
_diffrn_reflns_Laue_measured_fraction_full 1.000
_diffrn_reflns_Laue_measured_fraction_max 1.000
_diffrn_reflns_limit_h_max 15
_diffrn_reflns_limit_h_min -15
_diffrn_reflns_limit_k_max 18
_diffrn_reflns_limit_k_min -18
_diffrn_reflns_limit_l_max 19
_diffrn_reflns_limit_l_min -19
_diffrn_reflns_number 46019
_diffrn_reflns_point_group_measured_fraction_full 1.000
_diffrn_reflns_point_group_measured_fraction_max 1.000
_diffrn_reflns_theta_full 25.242
_diffrn_reflns_theta_max 27.499
_diffrn_reflns_theta_min 1.586
_exptl_absorpt_coefficient_mu 7.070
_exptl_absorpt_correction_T_max 0.293
_exptl_absorpt_correction_T_min 0.197
_exptl_absorpt_correction_type multi-scan
_exptl_absorpt_process_details SADABS
_exptl_crystal_colour colourless
_exptl_crystal_density_diffrn 2.002
_exptl_crystal_description block
_exptl_crystal_F_000 1256
_exptl_crystal_size_max 0.340
_exptl_crystal_size_mid 0.230
_exptl_crystal_size_min 0.230
_refine_diff_density_max 0.746
_refine_diff_density_min -0.660
_refine_diff_density_rms 0.139
_refine_ls_extinction_coef 0.00009(4)
_refine_ls_extinction_expression Fc^*^=kFc[1+0.001xFc^2^\l^3^/sin(2\q)]^-1/4^
_refine_ls_extinction_method SHELXL
_refine_ls_goodness_of_fit_ref 1.003
_refine_ls_hydrogen_treatment constr
_refine_ls_matrix_type full
_refine_ls_number_parameters 560
_refine_ls_number_reflns 10052
_refine_ls_number_restraints 0
_refine_ls_restrained_S_all 1.003
_refine_ls_R_factor_all 0.0416
_refine_ls_R_factor_gt 0.0286
_refine_ls_shift/su_max 0.002
_refine_ls_shift/su_mean 0.000
_refine_ls_structure_factor_coef Fsqd
_refine_ls_weighting_details 'w=1/[\s^2^(Fo^2^)+(0.0178P)^2^] where P=(Fo^2^+2Fc^2^)/3'
_refine_ls_weighting_scheme calc
_refine_ls_wR_factor_gt 0.0513
_refine_ls_wR_factor_ref 0.0540
_reflns_Friedel_coverage 0.000
_reflns_number_gt 8142
_reflns_number_total 10052
_reflns_threshold_expression 'I > 2\s(I)'
_cod_data_source_file c4dt02154a2.cif
_cod_data_source_block cat3
_cod_depositor_comments
;
Adding full bibliography for 7032665--7032668.cif.

2017-03-09
Z value and formula fixed to values more according to usual
chemical conventions.                 miguel
;
_cod_original_formula_sum 'C46 H28 Au2 Cl4 F6 N2 P2'
_cod_original_formula_weight 1320.38
_cod_original_formula_units_Z 2
_cod_original_cell_volume 2190.20(11)
_cod_database_code 7032665
_shelx_space_group_comment
; 
The symmetry employed for this shelxl refinement is uniquely defined 
by the following loop, which should always be used as a source of 
symmetry information in preference to the above space-group names. 
They are only intended as comments. 
;
_shelx_estimated_absorpt_t_min 0.197
_shelx_estimated_absorpt_t_max 0.293
_shelxl_version_number 2014-3

loop_
_space_group_symop_operation_xyz
'x, y, z'
'-x, -y, -z'

loop_
_atom_site_label
_atom_site_type_symbol
_atom_site_fract_x
_atom_site_fract_y
_atom_site_fract_z
_atom_site_U_iso_or_equiv
_atom_site_adp_type
_atom_site_occupancy
_atom_site_site_symmetry_order
_atom_site_calc_flag
_atom_site_refinement_flags_posn
_atom_site_refinement_flags_adp
Au1 Au -0.32245(2) -0.05300(2) -0.15845(2) 0.01746(5) Uani 1 1 d . .
P1 P -0.46757(8) -0.19457(8) -0.21688(8) 0.0156(2) Uani 1 1 d . .
N1 N -0.6977(3) -0.2293(3) -0.2268(3) 0.0355(10) Uani 1 1 d . .
Cl1 Cl -0.19292(10) 0.39069(9) 0.05220(10) 0.0381(3) Uani 1 1 d . .
Cl2 Cl 0.12992(9) 0.18103(9) -0.07338(10) 0.0369(3) Uani 1 1 d . .
F1 F -0.33843(19) 0.18222(19) -0.04593(19) 0.0298(6) Uani 1 1 d . .
F2 F 0.0342(2) 0.36428(18) 0.0228(2) 0.0316(6) Uani 1 1 d . .
F3 F -0.05235(19) -0.00163(18) -0.1463(2) 0.0301(6) Uani 1 1 d . .
C1 C -0.2017(3) 0.0828(3) -0.0990(3) 0.0176(9) Uani 1 1 d . .
C2 C -0.2288(3) 0.1787(3) -0.0521(3) 0.0192(9) Uani 1 1 d . .
C3 C -0.1539(3) 0.2737(3) -0.0097(3) 0.0224(9) Uani 1 1 d . .
C4 C -0.0431(3) 0.2731(3) -0.0171(3) 0.0206(9) Uani 1 1 d . .
C5 C -0.0087(3) 0.1798(3) -0.0640(3) 0.0206(9) Uani 1 1 d . .
C6 C -0.0887(3) 0.0882(3) -0.1026(3) 0.0192(9) Uani 1 1 d . .
C7 C -0.5995(3) -0.1538(3) -0.1920(3) 0.0171(9) Uani 1 1 d . .
C8 C -0.5981(4) -0.0498(3) -0.1380(3) 0.0269(10) Uani 1 1 d . .
H8A H -0.5289 0.0006 -0.1150 0.032 Uiso 1 1 calc R U
C9 C -0.6973(4) -0.0178(4) -0.1170(4) 0.0362(12) Uani 1 1 d . .
H9A H -0.6965 0.0540 -0.0790 0.043 Uiso 1 1 calc R U
C10 C -0.7972(4) -0.0925(4) -0.1524(4) 0.0367(12) Uani 1 1 d . .
H10A H -0.8663 -0.0724 -0.1394 0.044 Uiso 1 1 calc R U
C11 C -0.7960(4) -0.1968(4) -0.2071(4) 0.0310(11) Uani 1 1 d . .
H11A H -0.8654 -0.2475 -0.2317 0.037 Uiso 1 1 calc R U
C12 C -0.4319(3) -0.2824(3) -0.1533(3) 0.0151(8) Uani 1 1 d . .
C13 C -0.3603(3) -0.3510(3) -0.1867(3) 0.0127(8) Uani 1 1 d . .
H13A H -0.3354 -0.3533 -0.2431 0.015 Uiso 1 1 calc R U
C14 C -0.3254(3) -0.4153(3) -0.1385(3) 0.0205(9) Uani 1 1 d . .
H14A H -0.2756 -0.4617 -0.1611 0.025 Uiso 1 1 calc R U
C15 C -0.3621(3) -0.4136(3) -0.0569(3) 0.0231(10) Uani 1 1 d . .
H15A H -0.3391 -0.4595 -0.0247 0.028 Uiso 1 1 calc R U
C16 C -0.4331(3) -0.3438(3) -0.0225(3) 0.0218(9) Uani 1 1 d . .
H16A H -0.4578 -0.3415 0.0340 0.026 Uiso 1 1 calc R U
C17 C -0.4676(3) -0.2781(3) -0.0703(3) 0.0196(9) Uani 1 1 d . .
H17A H -0.5154 -0.2301 -0.0466 0.024 Uiso 1 1 calc R U
C18 C -0.5116(3) -0.2787(3) -0.3546(3) 0.0179(9) Uani 1 1 d . .
C19 C -0.4694(3) -0.2458(3) -0.4185(3) 0.0198(9) Uani 1 1 d . .
H19A H -0.4155 -0.1814 -0.3891 0.024 Uiso 1 1 calc R U
C20 C -0.5054(4) -0.3066(4) -0.5244(3) 0.0297(11) Uani 1 1 d . .
H20A H -0.4775 -0.2834 -0.5681 0.036 Uiso 1 1 calc R U
C21 C -0.5819(4) -0.4011(4) -0.5667(3) 0.0307(11) Uani 1 1 d . .
H21A H -0.6079 -0.4430 -0.6396 0.037 Uiso 1 1 calc R U
C22 C -0.6200(4) -0.4336(3) -0.5020(4) 0.0358(12) Uani 1 1 d . .
H22A H -0.6707 -0.4997 -0.5307 0.043 Uiso 1 1 calc R U
C23 C -0.5863(3) -0.3728(3) -0.3963(3) 0.0239(10) Uani 1 1 d . .
H23A H -0.6148 -0.3961 -0.3530 0.029 Uiso 1 1 calc R U
Au2 Au -0.78681(2) -0.92592(2) -0.58596(2) 0.01677(5) Uani 1 1 d . .
P2 P -0.87290(8) -0.78547(8) -0.53136(8) 0.0156(2) Uani 1 1 d . .
N2 N -1.0841(3) -0.7518(4) -0.5075(3) 0.0410(11) Uani 1 1 d . .
C46 C -0.8700(3) -0.7481(3) -0.7019(3) 0.0208(9) Uani 1 1 d . .
H46A H -0.8453 -0.8133 -0.7244 0.025 Uiso 1 1 calc R U
Cl3 Cl -0.44328(9) -1.17114(9) -0.69815(10) 0.0357(3) Uani 1 1 d . .
Cl4 Cl -0.88261(10) -1.36833(8) -0.79476(10) 0.0336(3) Uani 1 1 d . .
F4 F -0.53313(19) -0.98408(17) -0.60169(19) 0.0269(6) Uani 1 1 d . .
F5 F -0.6366(2) -1.34809(18) -0.7860(2) 0.0333(6) Uani 1 1 d . .
F6 F -0.91895(19) -1.15716(18) -0.69155(19) 0.0260(6) Uani 1 1 d . .
C24 C -0.7284(3) -1.0629(3) -0.6433(3) 0.0192(9) Uani 1 1 d . .
C25 C -0.6167(3) -1.0717(3) -0.6462(3) 0.0195(9) Uani 1 1 d . .
C26 C -0.5831(3) -1.1653(3) -0.6941(3) 0.0210(9) Uani 1 1 d . .
C27 C -0.6664(3) -1.2558(3) -0.7395(3) 0.0218(9) Uani 1 1 d . .
C28 C -0.7800(3) -1.2540(3) -0.7381(3) 0.0210(9) Uani 1 1 d . .
C29 C -0.8062(3) -1.1569(3) -0.6903(3) 0.0185(9) Uani 1 1 d . .
C30 C -1.0234(3) -0.8289(3) -0.5445(3) 0.0199(9) Uani 1 1 d . .
C31 C -1.0728(4) -0.9340(4) -0.5945(4) 0.0331(12) Uani 1 1 d . .
H31A H -1.0278 -0.9843 -0.6195 0.040 Uiso 1 1 calc R U
C32 C -1.1886(4) -0.9652(5) -0.6080(4) 0.0515(16) Uani 1 1 d . .
H32A H -1.2231 -1.0376 -0.6412 0.062 Uiso 1 1 calc R U
C33 C -1.2531(4) -0.8931(6) -0.5741(4) 0.0509(17) Uani 1 1 d . .
H33A H -1.3332 -0.9145 -0.5844 0.061 Uiso 1 1 calc R U
C34 C -1.2016(4) -0.7882(5) -0.5245(4) 0.0479(16) Uani 1 1 d . .
H34A H -1.2478 -0.7385 -0.5008 0.058 Uiso 1 1 calc R U
C35 C -0.8041(3) -0.6950(3) -0.3960(3) 0.0167(8) Uani 1 1 d . .
C36 C -0.8348(4) -0.7098(3) -0.3181(3) 0.0239(10) Uani 1 1 d . .
H36A H -0.8990 -0.7633 -0.3358 0.029 Uiso 1 1 calc R U
C37 C -0.7725(4) -0.6468(3) -0.2144(3) 0.0269(10) Uani 1 1 d . .
H37A H -0.7936 -0.6571 -0.1609 0.032 Uiso 1 1 calc R U
C38 C -0.6794(4) -0.5687(3) -0.1892(3) 0.0252(10) Uani 1 1 d . .
H38A H -0.6355 -0.5256 -0.1183 0.030 Uiso 1 1 calc R U
C39 C -0.6504(4) -0.5538(3) -0.2685(3) 0.0272(10) Uani 1 1 d . .
H39A H -0.5873 -0.4995 -0.2515 0.033 Uiso 1 1 calc R U
C40 C -0.7120(3) -0.6168(3) -0.3708(3) 0.0211(9) Uani 1 1 d . .
H40A H -0.6912 -0.6065 -0.4245 0.025 Uiso 1 1 calc R U
C41 C -0.8855(3) -0.7067(3) -0.6059(3) 0.0144(8) Uani 1 1 d . .
C42 C -0.9184(4) -0.6108(3) -0.5722(3) 0.0251(10) Uani 1 1 d . .
H42A H -0.9288 -0.5817 -0.5062 0.030 Uiso 1 1 calc R U
C43 C -0.9361(4) -0.5573(4) -0.6353(4) 0.0351(12) Uani 1 1 d . .
H43A H -0.9575 -0.4907 -0.6116 0.042 Uiso 1 1 calc R U
C44 C -0.9233(4) -0.5992(4) -0.7318(4) 0.0319(11) Uani 1 1 d . .
H44A H -0.9370 -0.5622 -0.7748 0.038 Uiso 1 1 calc R U
C45 C -0.8904(4) -0.6947(4) -0.7657(3) 0.0267(10) Uani 1 1 d . .
H45A H -0.8816 -0.7241 -0.8324 0.032 Uiso 1 1 calc R U

loop_
_atom_site_aniso_label
_atom_site_aniso_U_11
_atom_site_aniso_U_22
_atom_site_aniso_U_33
_atom_site_aniso_U_23
_atom_site_aniso_U_13
_atom_site_aniso_U_12
Au1 0.01419(8) 0.01519(9) 0.02003(9) 0.00527(7) 0.00500(7) -0.00048(6)
P1 0.0126(5) 0.0145(5) 0.0185(6) 0.0058(4) 0.0053(4) 0.0010(4)
N1 0.028(2) 0.038(2) 0.038(2) 0.015(2) 0.0084(19) 0.0030(18)
Cl1 0.0346(6) 0.0202(6) 0.0476(8) 0.0026(5) 0.0106(6) 0.0135(5)
Cl2 0.0150(5) 0.0266(6) 0.0575(8) 0.0058(6) 0.0127(5) -0.0007(4)
F1 0.0196(12) 0.0315(15) 0.0372(16) 0.0085(12) 0.0154(12) 0.0068(11)
F2 0.0257(13) 0.0144(13) 0.0442(17) 0.0079(12) 0.0038(12) -0.0026(10)
F3 0.0204(12) 0.0134(13) 0.0425(16) -0.0028(12) 0.0105(12) 0.0030(10)
C1 0.0161(19) 0.017(2) 0.016(2) 0.0048(17) 0.0026(16) -0.0022(16)
C2 0.0136(19) 0.023(2) 0.021(2) 0.0074(19) 0.0071(17) 0.0072(17)
C3 0.022(2) 0.019(2) 0.021(2) 0.0038(19) 0.0048(18) 0.0068(18)
C4 0.019(2) 0.016(2) 0.024(2) 0.0093(19) 0.0033(18) -0.0006(17)
C5 0.0117(19) 0.023(2) 0.024(2) 0.0066(19) 0.0054(17) 0.0038(17)
C6 0.023(2) 0.013(2) 0.016(2) 0.0006(17) 0.0057(17) 0.0043(17)
C7 0.018(2) 0.019(2) 0.020(2) 0.0109(18) 0.0097(17) 0.0090(17)
C8 0.024(2) 0.023(2) 0.029(3) 0.008(2) 0.006(2) 0.0046(19)
C9 0.032(3) 0.037(3) 0.035(3) 0.007(2) 0.014(2) 0.017(2)
C10 0.021(2) 0.064(4) 0.034(3) 0.023(3) 0.015(2) 0.022(2)
C11 0.016(2) 0.047(3) 0.033(3) 0.021(2) 0.005(2) 0.005(2)
C12 0.0107(18) 0.014(2) 0.015(2) 0.0042(17) 0.0009(15) -0.0024(15)
C13 0.0118(17) 0.0117(19) 0.0124(19) 0.0033(16) 0.0036(15) 0.0009(15)
C14 0.0153(19) 0.017(2) 0.023(2) 0.0043(18) 0.0034(17) 0.0036(16)
C15 0.023(2) 0.016(2) 0.024(2) 0.0087(19) -0.0008(19) 0.0011(18)
C16 0.018(2) 0.026(2) 0.021(2) 0.009(2) 0.0080(18) 0.0015(18)
C17 0.017(2) 0.018(2) 0.021(2) 0.0068(18) 0.0043(17) 0.0030(17)
C18 0.0174(19) 0.020(2) 0.019(2) 0.0097(18) 0.0059(17) 0.0077(17)
C19 0.024(2) 0.022(2) 0.024(2) 0.0140(19) 0.0139(18) 0.0104(18)
C20 0.036(3) 0.034(3) 0.026(3) 0.014(2) 0.015(2) 0.014(2)
C21 0.039(3) 0.032(3) 0.014(2) 0.002(2) 0.006(2) 0.017(2)
C22 0.037(3) 0.016(2) 0.044(3) 0.008(2) 0.006(2) -0.002(2)
C23 0.025(2) 0.021(2) 0.024(2) 0.010(2) 0.0084(19) -0.0034(18)
Au2 0.01716(8) 0.01310(8) 0.01908(9) 0.00594(7) 0.00573(7) 0.00266(6)
P2 0.0131(5) 0.0161(5) 0.0174(5) 0.0065(5) 0.0056(4) 0.0023(4)
N2 0.032(2) 0.064(3) 0.042(3) 0.031(2) 0.019(2) 0.023(2)
C46 0.0146(19) 0.026(2) 0.023(2) 0.011(2) 0.0077(17) 0.0040(17)
Cl3 0.0217(5) 0.0233(6) 0.0607(8) 0.0145(6) 0.0154(6) 0.0070(5)
Cl4 0.0307(6) 0.0155(5) 0.0484(8) 0.0104(5) 0.0098(5) -0.0039(5)
F4 0.0170(12) 0.0148(13) 0.0422(16) 0.0099(12) 0.0038(11) -0.0014(10)
F5 0.0331(14) 0.0136(13) 0.0500(18) 0.0079(12) 0.0161(13) 0.0080(11)
F6 0.0192(12) 0.0247(14) 0.0391(15) 0.0153(12) 0.0144(11) 0.0043(10)
C24 0.023(2) 0.017(2) 0.021(2) 0.0118(18) 0.0069(18) 0.0064(17)
C25 0.018(2) 0.011(2) 0.023(2) 0.0058(18) 0.0015(17) -0.0027(16)
C26 0.017(2) 0.017(2) 0.032(3) 0.013(2) 0.0069(18) 0.0079(17)
C27 0.022(2) 0.015(2) 0.030(3) 0.0089(19) 0.0097(19) 0.0086(17)
C28 0.025(2) 0.015(2) 0.020(2) 0.0102(18) 0.0015(18) -0.0022(17)
C29 0.016(2) 0.023(2) 0.020(2) 0.0126(19) 0.0065(17) 0.0022(17)
C30 0.0134(19) 0.030(2) 0.020(2) 0.014(2) 0.0069(17) 0.0016(18)
C31 0.020(2) 0.034(3) 0.041(3) 0.014(2) 0.008(2) -0.005(2)
C32 0.029(3) 0.064(4) 0.055(4) 0.032(3) 0.001(3) -0.018(3)
C33 0.015(2) 0.101(5) 0.054(4) 0.056(4) 0.004(2) 0.001(3)
C34 0.038(3) 0.098(5) 0.041(3) 0.047(4) 0.028(3) 0.048(3)
C35 0.0175(19) 0.013(2) 0.019(2) 0.0053(17) 0.0055(17) 0.0039(16)
C36 0.024(2) 0.024(2) 0.023(2) 0.010(2) 0.0071(19) -0.0015(18)
C37 0.031(2) 0.032(3) 0.018(2) 0.011(2) 0.0103(19) 0.000(2)
C38 0.025(2) 0.022(2) 0.022(2) 0.0021(19) 0.0096(19) 0.0044(18)
C39 0.020(2) 0.026(2) 0.031(3) 0.008(2) 0.0087(19) -0.0026(18)
C40 0.018(2) 0.025(2) 0.024(2) 0.011(2) 0.0098(18) 0.0015(17)
C41 0.0083(17) 0.014(2) 0.016(2) 0.0037(17) 0.0007(15) -0.0015(15)
C42 0.032(2) 0.025(2) 0.022(2) 0.008(2) 0.015(2) 0.014(2)
C43 0.039(3) 0.029(3) 0.042(3) 0.018(2) 0.015(2) 0.016(2)
C44 0.029(2) 0.036(3) 0.038(3) 0.027(2) 0.008(2) 0.000(2)
C45 0.025(2) 0.036(3) 0.021(2) 0.014(2) 0.0080(19) 0.004(2)

loop_
_atom_type_symbol
_atom_type_description
_atom_type_scat_dispersion_real
_atom_type_scat_dispersion_imag
_atom_type_scat_source
C C 0.0033 0.0016 'International Tables Vol C Tables 4.2.6.8 and 6.1.1.4'
H H 0.0000 0.0000 'International Tables Vol C Tables 4.2.6.8 and 6.1.1.4'
N N 0.0061 0.0033 'International Tables Vol C Tables 4.2.6.8 and 6.1.1.4'
F F 0.0171 0.0103 'International Tables Vol C Tables 4.2.6.8 and 6.1.1.4'
P P 0.1023 0.0942 'International Tables Vol C Tables 4.2.6.8 and 6.1.1.4'
Cl Cl 0.1484 0.1585 'International Tables Vol C Tables 4.2.6.8 and 6.1.1.4'
Au Au -2.0133 8.8022 'International Tables Vol C Tables 4.2.6.8 and 6.1.1.4'

loop_
_geom_angle_atom_site_label_1
_geom_angle_atom_site_label_2
_geom_angle_atom_site_label_3
_geom_angle
C1 Au1 P1 174.55(11)
C18 P1 C12 104.34(18)
C18 P1 C7 106.29(18)
C12 P1 C7 104.99(17)
C18 P1 Au1 115.51(13)
C12 P1 Au1 114.00(12)
C7 P1 Au1 110.85(13)
C7 N1 C11 117.5(4)
C2 C1 C6 113.9(3)
C2 C1 Au1 121.2(3)
C6 C1 Au1 124.9(3)
F1 C2 C1 118.6(3)
F1 C2 C3 115.9(3)
C1 C2 C3 125.5(4)
C2 C3 C4 117.4(4)
C2 C3 Cl1 122.7(3)
C4 C3 Cl1 119.9(3)
F2 C4 C3 120.1(4)
F2 C4 C5 119.0(3)
C3 C4 C5 120.9(4)
C6 C5 C4 117.7(3)
C6 C5 Cl2 122.2(3)
C4 C5 Cl2 120.0(3)
F3 C6 C5 116.5(3)
F3 C6 C1 118.9(3)
C5 C6 C1 124.6(4)
N1 C7 C8 121.8(4)
N1 C7 P1 118.5(3)
C8 C7 P1 119.7(3)
C7 C8 C9 120.3(4)
C7 C8 H8A 119.8
C9 C8 H8A 119.8
C10 C9 C8 118.7(4)
C10 C9 H9A 120.7
C8 C9 H9A 120.7
C9 C10 C11 119.6(4)
C9 C10 H10A 120.2
C11 C10 H10A 120.2
N1 C11 C10 122.0(4)
N1 C11 H11A 119.0
C10 C11 H11A 119.0
C13 C12 C17 120.2(4)
C13 C12 P1 117.1(3)
C17 C12 P1 122.6(3)
C14 C13 C12 119.9(4)
C14 C13 H13A 120.0
C12 C13 H13A 120.0
C13 C14 C15 120.6(4)
C13 C14 H14A 119.7
C15 C14 H14A 119.7
C14 C15 C16 119.4(4)
C14 C15 H15A 120.3
C16 C15 H15A 120.3
C17 C16 C15 120.1(4)
C17 C16 H16A 120.0
C15 C16 H16A 120.0
C16 C17 C12 119.7(4)
C16 C17 H17A 120.1
C12 C17 H17A 120.1
C23 C18 C19 119.9(4)
C23 C18 P1 121.0(3)
C19 C18 P1 119.1(3)
C20 C19 C18 120.2(4)
C20 C19 H19A 119.9
C18 C19 H19A 119.9
C21 C20 C19 119.9(4)
C21 C20 H20A 120.1
C19 C20 H20A 120.1
C22 C21 C20 119.1(4)
C22 C21 H21A 120.5
C20 C21 H21A 120.5
C21 C22 C23 121.6(4)
C21 C22 H22A 119.2
C23 C22 H22A 119.2
C18 C23 C22 119.3(4)
C18 C23 H23A 120.3
C22 C23 H23A 120.3
C24 Au2 P2 173.35(11)
C35 P2 C41 106.09(17)
C35 P2 C30 105.37(18)
C41 P2 C30 104.16(17)
C35 P2 Au2 114.92(13)
C41 P2 Au2 115.18(13)
C30 P2 Au2 110.15(14)
C30 N2 C34 114.8(4)
C41 C46 C45 120.2(4)
C41 C46 H46A 119.9
C45 C46 H46A 119.9
C29 C24 C25 114.2(4)
C29 C24 Au2 119.5(3)
C25 C24 Au2 126.2(3)
F4 C25 C24 119.0(3)
F4 C25 C26 116.4(3)
C24 C25 C26 124.6(4)
C27 C26 C25 117.5(4)
C27 C26 Cl3 119.9(3)
C25 C26 Cl3 122.6(3)
F5 C27 C26 119.1(3)
F5 C27 C28 119.4(3)
C26 C27 C28 121.5(4)
C29 C28 C27 117.0(4)
C29 C28 Cl4 122.3(3)
C27 C28 Cl4 120.7(3)
F6 C29 C24 119.0(4)
F6 C29 C28 115.7(3)
C24 C29 C28 125.2(4)
C31 C30 N2 123.3(4)
C31 C30 P2 119.9(3)
N2 C30 P2 116.6(3)
C30 C31 C32 119.2(5)
C30 C31 H31A 120.4
C32 C31 H31A 120.4
C33 C32 C31 120.2(5)
C33 C32 H32A 119.9
C31 C32 H32A 119.9
C32 C33 C34 119.4(5)
C32 C33 H33A 120.3
C34 C33 H33A 120.3
C33 C34 N2 122.9(5)
C33 C34 H34A 118.5
N2 C34 H34A 118.5
C40 C35 C36 120.1(4)
C40 C35 P2 118.5(3)
C36 C35 P2 121.1(3)
C35 C36 C37 120.3(4)
C35 C36 H36A 119.8
C37 C36 H36A 119.8
C38 C37 C36 119.5(4)
C38 C37 H37A 120.2
C36 C37 H37A 120.2
C37 C38 C39 119.5(4)
C37 C38 H38A 120.2
C39 C38 H38A 120.2
C40 C39 C38 120.6(4)
C40 C39 H39A 119.7
C38 C39 H39A 119.7
C39 C40 C35 120.0(4)
C39 C40 H40A 120.0
C35 C40 H40A 120.0
C42 C41 C46 119.8(4)
C42 C41 P2 121.4(3)
C46 C41 P2 118.6(3)
C41 C42 C43 119.5(4)
C41 C42 H42A 120.3
C43 C42 H42A 120.3
C44 C43 C42 121.0(4)
C44 C43 H43A 119.5
C42 C43 H43A 119.5
C45 C44 C43 119.7(4)
C45 C44 H44A 120.1
C43 C44 H44A 120.1
C44 C45 C46 119.8(4)
C44 C45 H45A 120.1
C46 C45 H45A 120.1

loop_
_geom_bond_atom_site_label_1
_geom_bond_atom_site_label_2
_geom_bond_distance
Au1 C1 2.052(4)
Au1 P1 2.2803(10)
P1 C18 1.810(4)
P1 C12 1.821(4)
P1 C7 1.822(4)
N1 C7 1.374(5)
N1 C11 1.374(5)
Cl1 C3 1.724(4)
Cl2 C5 1.727(4)
F1 C2 1.363(4)
F2 C4 1.353(4)
F3 C6 1.350(4)
C1 C2 1.373(5)
C1 C6 1.386(5)
C2 C3 1.376(5)
C3 C4 1.380(5)
C4 C5 1.387(5)
C5 C6 1.377(5)
C7 C8 1.372(5)
C8 C9 1.387(6)
C8 H8A 0.9500
C9 C10 1.382(6)
C9 H9A 0.9500
C10 C11 1.384(6)
C10 H10A 0.9500
C11 H11A 0.9500
C12 C13 1.386(5)
C12 C17 1.389(5)
C13 C14 1.369(5)
C13 H13A 0.9500
C14 C15 1.387(6)
C14 H14A 0.9500
C15 C16 1.395(6)
C15 H15A 0.9500
C16 C17 1.381(5)
C16 H16A 0.9500
C17 H17A 0.9500
C18 C23 1.366(5)
C18 C19 1.391(5)
C19 C20 1.381(6)
C19 H19A 0.9500
C20 C21 1.379(6)
C20 H20A 0.9500
C21 C22 1.372(6)
C21 H21A 0.9500
C22 C23 1.379(6)
C22 H22A 0.9500
C23 H23A 0.9500
Au2 C24 2.053(4)
Au2 P2 2.2775(10)
P2 C35 1.812(4)
P2 C41 1.820(4)
P2 C30 1.820(4)
N2 C30 1.379(5)
N2 C34 1.402(6)
C46 C41 1.382(5)
C46 C45 1.393(6)
C46 H46A 0.9500
Cl3 C26 1.721(4)
Cl4 C28 1.723(4)
F4 C25 1.352(4)
F5 C27 1.346(4)
F6 C29 1.364(4)
C24 C29 1.375(5)
C24 C25 1.381(5)
C25 C26 1.388(5)
C26 C27 1.378(5)
C27 C28 1.387(5)
C28 C29 1.385(6)
C30 C31 1.377(6)
C31 C32 1.380(6)
C31 H31A 0.9500
C32 C33 1.355(8)
C32 H32A 0.9500
C33 C34 1.381(8)
C33 H33A 0.9500
C34 H34A 0.9500
C35 C40 1.377(5)
C35 C36 1.381(5)
C36 C37 1.386(6)
C36 H36A 0.9500
C37 C38 1.384(6)
C37 H37A 0.9500
C38 C39 1.393(6)
C38 H38A 0.9500
C39 C40 1.369(6)
C39 H39A 0.9500
C40 H40A 0.9500
C41 C42 1.379(5)
C42 C43 1.384(6)
C42 H42A 0.9500
C43 C44 1.374(6)
C43 H43A 0.9500
C44 C45 1.375(6)
C44 H44A 0.9500
C45 H45A 0.9500

loop_
_geom_torsion_atom_site_label_1
_geom_torsion_atom_site_label_2
_geom_torsion_atom_site_label_3
_geom_torsion_atom_site_label_4
_geom_torsion
C6 C1 C2 F1 179.0(3)
Au1 C1 C2 F1 -0.3(5)
C6 C1 C2 C3 -1.0(6)
Au1 C1 C2 C3 179.7(3)
F1 C2 C3 C4 -178.3(4)
C1 C2 C3 C4 1.8(7)
F1 C2 C3 Cl1 2.3(5)
C1 C2 C3 Cl1 -177.6(3)
C2 C3 C4 F2 179.7(4)
Cl1 C3 C4 F2 -0.9(6)
C2 C3 C4 C5 -1.3(6)
Cl1 C3 C4 C5 178.2(3)
F2 C4 C5 C6 179.2(4)
C3 C4 C5 C6 0.1(6)
F2 C4 C5 Cl2 -1.4(5)
C3 C4 C5 Cl2 179.5(3)
C4 C5 C6 F3 -179.0(4)
Cl2 C5 C6 F3 1.6(5)
C4 C5 C6 C1 0.7(6)
Cl2 C5 C6 C1 -178.7(3)
C2 C1 C6 F3 179.4(3)
Au1 C1 C6 F3 -1.3(5)
C2 C1 C6 C5 -0.3(6)
Au1 C1 C6 C5 179.0(3)
C11 N1 C7 C8 1.0(6)
C11 N1 C7 P1 179.9(3)
C18 P1 C7 N1 50.7(4)
C12 P1 C7 N1 -59.5(4)
Au1 P1 C7 N1 176.9(3)
C18 P1 C7 C8 -130.3(3)
C12 P1 C7 C8 119.5(3)
Au1 P1 C7 C8 -4.1(4)
N1 C7 C8 C9 0.0(7)
P1 C7 C8 C9 -178.9(3)
C7 C8 C9 C10 -0.7(7)
C8 C9 C10 C11 0.4(7)
C7 N1 C11 C10 -1.3(6)
C9 C10 C11 N1 0.6(7)
C18 P1 C12 C13 47.9(3)
C7 P1 C12 C13 159.5(3)
Au1 P1 C12 C13 -79.0(3)
C18 P1 C12 C17 -136.1(3)
C7 P1 C12 C17 -24.5(4)
Au1 P1 C12 C17 97.0(3)
C17 C12 C13 C14 0.6(5)
P1 C12 C13 C14 176.7(3)
C12 C13 C14 C15 0.7(6)
C13 C14 C15 C16 -1.4(6)
C14 C15 C16 C17 0.8(6)
C15 C16 C17 C12 0.5(6)
C13 C12 C17 C16 -1.2(5)
P1 C12 C17 C16 -177.1(3)
C12 P1 C18 C23 45.4(4)
C7 P1 C18 C23 -65.3(4)
Au1 P1 C18 C23 171.3(3)
C12 P1 C18 C19 -135.3(3)
C7 P1 C18 C19 114.0(3)
Au1 P1 C18 C19 -9.4(4)
C23 C18 C19 C20 1.9(6)
P1 C18 C19 C20 -177.4(3)
C18 C19 C20 C21 -1.2(6)
C19 C20 C21 C22 -0.8(7)
C20 C21 C22 C23 2.0(7)
C19 C18 C23 C22 -0.7(6)
P1 C18 C23 C22 178.5(3)
C21 C22 C23 C18 -1.2(7)
C29 C24 C25 F4 -179.6(3)
Au2 C24 C25 F4 4.8(6)
C29 C24 C25 C26 1.8(6)
Au2 C24 C25 C26 -173.8(3)
F4 C25 C26 C27 179.6(4)
C24 C25 C26 C27 -1.8(6)
F4 C25 C26 Cl3 -0.3(5)
C24 C25 C26 Cl3 178.3(3)
C25 C26 C27 F5 -179.6(4)
Cl3 C26 C27 F5 0.3(6)
C25 C26 C27 C28 0.4(6)
Cl3 C26 C27 C28 -179.7(3)
F5 C27 C28 C29 -179.2(4)
C26 C27 C28 C29 0.8(6)
F5 C27 C28 Cl4 0.3(6)
C26 C27 C28 Cl4 -179.7(3)
C25 C24 C29 F6 179.8(3)
Au2 C24 C29 F6 -4.3(5)
C25 C24 C29 C28 -0.4(6)
Au2 C24 C29 C28 175.5(3)
C27 C28 C29 F6 179.0(3)
Cl4 C28 C29 F6 -0.5(5)
C27 C28 C29 C24 -0.8(6)
Cl4 C28 C29 C24 179.7(3)
C34 N2 C30 C31 0.1(6)
C34 N2 C30 P2 176.5(3)
C35 P2 C30 C31 -132.3(4)
C41 P2 C30 C31 116.2(4)
Au2 P2 C30 C31 -7.8(4)
C35 P2 C30 N2 51.1(4)
C41 P2 C30 N2 -60.3(3)
Au2 P2 C30 N2 175.6(3)
N2 C30 C31 C32 -0.8(7)
P2 C30 C31 C32 -177.1(4)
C30 C31 C32 C33 1.3(8)
C31 C32 C33 C34 -1.0(8)
C32 C33 C34 N2 0.3(8)
C30 N2 C34 C33 0.1(7)
C41 P2 C35 C40 -42.0(4)
C30 P2 C35 C40 -152.0(3)
Au2 P2 C35 C40 86.5(3)
C41 P2 C35 C36 144.4(3)
C30 P2 C35 C36 34.3(4)
Au2 P2 C35 C36 -87.1(3)
C40 C35 C36 C37 -0.7(6)
P2 C35 C36 C37 172.8(3)
C35 C36 C37 C38 0.2(7)
C36 C37 C38 C39 0.7(7)
C37 C38 C39 C40 -1.1(7)
C38 C39 C40 C35 0.5(6)
C36 C35 C40 C39 0.4(6)
P2 C35 C40 C39 -173.3(3)
C45 C46 C41 C42 -1.6(6)
C45 C46 C41 P2 173.6(3)
C35 P2 C41 C42 -41.3(3)
C30 P2 C41 C42 69.7(3)
Au2 P2 C41 C42 -169.6(3)
C35 P2 C41 C46 143.6(3)
C30 P2 C41 C46 -105.5(3)
Au2 P2 C41 C46 15.3(3)
C46 C41 C42 C43 0.3(6)
P2 C41 C42 C43 -174.8(3)
C41 C42 C43 C44 1.1(7)
C42 C43 C44 C45 -1.1(7)
C43 C44 C45 C46 -0.2(6)
C41 C46 C45 C44 1.6(6)
